data_7211005
loop_
_publ_author_name
'Richards, Victoria J.'
'Blake, Alexander J.'
'Lewis, William'
'Nowell, Harriott'
'Parmenter, Christopher D. J.'
'Champness, Neil R.'

_publ_section_title
;
 Manganese(ii) and copper(ii) nitrate bis-imidazole coordination polymers:
 dimensionality and product morphology
;
_journal_issue 45
_journal_name_full CrystEngComm
_journal_page_first 9704
_journal_paper_doi 10.1039/c3ce41082j
_journal_volume 15
_journal_year 2013
_chemical_formula_moiety 'C26 H22 N6 O4'
_chemical_formula_sum 'C26 H22 N6 O4'
_chemical_formula_weight 482.50
_chemical_name_systematic
; 
 ? 
;
_space_group_IT_number 14
_symmetry_cell_setting monoclinic
_symmetry_space_group_name_Hall '-P 2ybc'
_symmetry_space_group_name_H-M 'P 1 21/c 1'
_atom_sites_solution_hydrogens geom
_atom_sites_solution_primary direct
_atom_sites_solution_secondary difmap
_audit_creation_method 'enCIFer editing of SHELXL97 CIF output'
_cell_angle_alpha 90.00
_cell_angle_beta 116.809(6)
_cell_angle_gamma 90.00
_cell_formula_units_Z 4
_cell_length_a 12.2465(18)
_cell_length_b 8.9751(13)
_cell_length_c 21.857(3)
_cell_measurement_reflns_used 2666
_cell_measurement_temperature 90(2)
_cell_measurement_theta_max 27.48
_cell_measurement_theta_min 2.5
_cell_volume 2144.2(5)
_computing_cell_refinement 'Bruker SAINT version 6.36A (Bruker, 2002)'
_computing_data_collection 'Bruker SMART version 5.625 (Bruker, 2001)'
_computing_data_reduction 'Bruker SAINT; SHELXTL (Sheldrick, 2008)'
_computing_molecular_graphics ' ?'
_computing_publication_material 'enCIFer (Allen et al., 2004); PLATON (Spek, 2009)'
_computing_structure_refinement 'SHELXL97 (Sheldrick, 2008)'
_computing_structure_solution 'Bruker SHELXS (Sheldrick, 2008)'
_diffrn_ambient_temperature 90(2)
_diffrn_detector_area_resol_mean 8.366
_diffrn_measured_fraction_theta_full 0.997
_diffrn_measured_fraction_theta_max 0.997
_diffrn_measurement_device_type 'Bruker SMART APEX CCD area detector'
_diffrn_measurement_method \w
_diffrn_radiation_monochromator graphite
_diffrn_radiation_source 'normal-focus sealed tube'
_diffrn_radiation_type MoK\a
_diffrn_radiation_wavelength 0.71073
_diffrn_reflns_av_R_equivalents 0.046
_diffrn_reflns_av_sigmaI/netI 0.059
_diffrn_reflns_limit_h_max 14
_diffrn_reflns_limit_h_min -14
_diffrn_reflns_limit_k_max 10
_diffrn_reflns_limit_k_min -10
_diffrn_reflns_limit_l_max 22
_diffrn_reflns_limit_l_min -26
_diffrn_reflns_number 10773
_diffrn_reflns_theta_full 25.10
_diffrn_reflns_theta_max 25.10
_diffrn_reflns_theta_min 2.08
_diffrn_standards_decay_% 0
_diffrn_standards_number 0
_exptl_absorpt_coefficient_mu 0.105
_exptl_absorpt_correction_T_max 0.746
_exptl_absorpt_correction_T_min 0.606
_exptl_absorpt_correction_type multi-scan
_exptl_absorpt_process_details 'SADABS 2007/2'
_exptl_crystal_colour orange
_exptl_crystal_density_diffrn 1.495
_exptl_crystal_description plate
_exptl_crystal_F_000 1008
_exptl_crystal_size_max 0.08
_exptl_crystal_size_mid 0.05
_exptl_crystal_size_min 0.008
_refine_diff_density_max 0.29
_refine_diff_density_min -0.27
_refine_diff_density_rms 0.07
_refine_ls_extinction_method none
_refine_ls_goodness_of_fit_ref 1.29
_refine_ls_hydrogen_treatment constr
_refine_ls_matrix_type full
_refine_ls_number_parameters 325
_refine_ls_number_reflns 3804
_refine_ls_number_restraints 0
_refine_ls_restrained_S_all 1.29
_refine_ls_R_factor_all 0.110
_refine_ls_R_factor_gt 0.0957
_refine_ls_shift/su_max 0.000
_refine_ls_shift/su_mean 0.000
_refine_ls_structure_factor_coef Fsqd
_refine_ls_weighting_details 'calc w=1/[\s^2^(Fo^2^)+(0.028P)^2^+5.568P] where P=(Fo^2^+2Fc^2^)/3'
_refine_ls_weighting_scheme calc
_refine_ls_wR_factor_gt 0.167
_refine_ls_wR_factor_ref 0.173
_reflns_number_gt 3272
_reflns_number_total 3804
_reflns_threshold_expression >2sigma(I)
_cod_data_source_file c3ce41082j.txt
_cod_data_source_block mnvrlb
_cod_original_sg_symbol_H-M 'P 21/c'
_cod_database_code 7211005
_nottingham_internal_coll_name MNVRLB
_nottingham_internal_coll_number 9490
_nottingham_internal_coll_client VJR/NRC
_nottingham_internal_coll_type hemisphere
_nottingham_internal_coll_frame_time '120 s'
_nottingham_internal_coll_frame_width '0.3 degrees'
_nottingham_internal_coll_frame_method \w
_nottingham_internal_coll_user VJR/AJB
_nottingham_internal_coll_date 25/06/10
_nottingham_internal_process_user WL
_nottingham_internal_process_date 29/06/2010
_nottingham_internal_solution_user WL
_nottingham_internal_solution_date 29/06/2010
_nottingham_internal_refinement_user VJR
_nottingham_internal_refinement_date 14/09/2010
_nottingham_internal_validation_user AJB
_nottingham_internal_validation_date 21/10/2010

loop_
_symmetry_equiv_pos_as_xyz
'x, y, z'
'-x, y+1/2, -z+1/2'
'-x, -y, -z'
'x, -y-1/2, z-1/2'

loop_
_atom_site_label
_atom_site_type_symbol
_atom_site_fract_x
_atom_site_fract_y
_atom_site_fract_z
_atom_site_U_iso_or_equiv
_atom_site_adp_type
_atom_site_occupancy
_atom_site_symmetry_multiplicity
_atom_site_calc_flag
_atom_site_refinement_flags
C11 C 0.7474(4) 0.1523(5) 0.4580(2) 0.0176(9) Uani 1 1 d .
C12 C 0.7280(4) 0.0486(5) 0.4075(2) 0.0197(9) Uani 1 1 d .
H12A H 0.6519 -0.0023 0.3862 0.024 Uiso 1 1 calc R
C13 C 0.8188(4) 0.0170(5) 0.3870(2) 0.0179(9) Uani 1 1 d .
H13A H 0.8043 -0.0563 0.3528 0.021 Uiso 1 1 calc R
C14 C 0.9289(4) 0.0914(5) 0.4161(2) 0.0189(9) Uani 1 1 d .
C15 C 1.0646(4) 0.2730(5) 0.4995(2) 0.0169(9) Uani 1 1 d .
C16 C 1.0877(4) 0.3684(5) 0.5536(2) 0.0192(9) Uani 1 1 d .
H16A H 1.1646 0.4175 0.5755 0.023 Uiso 1 1 calc R
C17 C 1.0001(4) 0.3938(5) 0.5766(2) 0.0180(9) Uani 1 1 d .
H17A H 1.0182 0.4589 0.6142 0.022 Uiso 1 1 calc R
C18 C 0.8876(4) 0.3254(5) 0.5451(2) 0.0168(9) Uani 1 1 d .
C19 C 0.8614(4) 0.2271(5) 0.4896(2) 0.0177(9) Uani 1 1 d .
C20 C 0.9514(4) 0.1986(5) 0.4678(2) 0.0173(9) Uani 1 1 d .
C21 C 0.6512(4) 0.1835(5) 0.4792(2) 0.0182(9) Uani 1 1 d .
O22 O 0.5516(3) 0.1231(3) 0.45307(15) 0.0215(7) Uani 1 1 d .
N23 N 0.6793(3) 0.2874(4) 0.53123(17) 0.0176(8) Uani 1 1 d .
C24 C 0.7947(4) 0.3541(5) 0.5693(2) 0.0182(9) Uani 1 1 d .
O25 O 0.8148(3) 0.4286(3) 0.61926(15) 0.0214(7) Uani 1 1 d .
C26 C 1.0250(4) 0.0571(4) 0.3948(2) 0.0152(9) Uani 1 1 d .
O27 O 1.0125(3) -0.0410(3) 0.35386(15) 0.0223(7) Uani 1 1 d .
N28 N 1.1347(3) 0.1389(4) 0.42599(17) 0.0177(8) Uani 1 1 d .
C29 C 1.1586(4) 0.2476(5) 0.4755(2) 0.0176(9) Uani 1 1 d .
O30 O 1.2555(2) 0.3155(3) 0.49949(14) 0.0211(7) Uani 1 1 d .
C31 C 0.5858(4) 0.3208(5) 0.5545(2) 0.0176(9) Uani 1 1 d .
H31A H 0.5034 0.3080 0.5157 0.021 Uiso 1 1 calc R
H31B H 0.5941 0.4259 0.5696 0.021 Uiso 1 1 calc R
C32 C 0.5980(4) 0.2202(5) 0.6132(2) 0.0172(9) Uani 1 1 d .
H32A H 0.5812 0.1160 0.5966 0.021 Uiso 1 1 calc R
H32B H 0.6832 0.2248 0.6500 0.021 Uiso 1 1 calc R
C33 C 0.5115(4) 0.2637(5) 0.6424(2) 0.0180(9) Uani 1 1 d .
H33A H 0.4262 0.2546 0.6061 0.022 Uiso 1 1 calc R
H33B H 0.5221 0.1938 0.6797 0.022 Uiso 1 1 calc R
N41 N 0.5324(3) 0.4160(4) 0.66916(17) 0.0165(8) Uani 1 1 d .
C42 C 0.6340(4) 0.4685(5) 0.7231(2) 0.0233(10) Uani 1 1 d .
H42A H 0.7046 0.4098 0.7487 0.028 Uiso 1 1 calc R
N43 N 0.6241(3) 0.6097(4) 0.73600(18) 0.0218(8) Uani 1 1 d .
C44 C 0.5103(4) 0.6510(5) 0.6871(2) 0.0236(10) Uani 1 1 d .
H44A H 0.4762 0.7478 0.6827 0.028 Uiso 1 1 calc R
C45 C 0.4533(4) 0.5336(5) 0.6459(2) 0.0219(10) Uani 1 1 d .
H45A H 0.3739 0.5333 0.6083 0.026 Uiso 1 1 calc R
C51 C 1.2336(4) 0.1029(5) 0.4075(2) 0.0210(10) Uani 1 1 d .
H51A H 1.2202 0.0010 0.3881 0.025 Uiso 1 1 calc R
H51B H 1.3125 0.1030 0.4497 0.025 Uiso 1 1 calc R
C52 C 1.2423(4) 0.2111(5) 0.3558(2) 0.0175(9) Uani 1 1 d .
H52A H 1.2358 0.3142 0.3700 0.021 Uiso 1 1 calc R
H52B H 1.3239 0.2004 0.3573 0.021 Uiso 1 1 calc R
C53 C 1.1450(4) 0.1884(5) 0.2825(2) 0.0156(9) Uani 1 1 d .
H53A H 1.0636 0.1859 0.2817 0.019 Uiso 1 1 calc R
H53B H 1.1464 0.2742 0.2544 0.019 Uiso 1 1 calc R
N61 N 1.1624(3) 0.0509(4) 0.25186(16) 0.0130(7) Uani 1 1 d .
C62 C 1.0923(4) -0.0732(5) 0.2371(2) 0.0172(9) Uani 1 1 d .
H62A H 1.0253 -0.0848 0.2474 0.021 Uiso 1 1 calc R
N63 N 1.1276(3) -0.1766(4) 0.20670(17) 0.0207(8) Uani 1 1 d .
C64 C 1.2259(4) -0.1138(5) 0.2023(2) 0.0173(9) Uani 1 1 d .
H64A H 1.2720 -0.1614 0.1827 0.021 Uiso 1 1 calc R
C65 C 1.2487(4) 0.0255(5) 0.2298(2) 0.0173(9) Uani 1 1 d .
H65A H 1.3118 0.0914 0.2330 0.021 Uiso 1 1 calc R

loop_
_atom_site_aniso_label
_atom_site_aniso_U_11
_atom_site_aniso_U_22
_atom_site_aniso_U_33
_atom_site_aniso_U_23
_atom_site_aniso_U_13
_atom_site_aniso_U_12
C11 0.020(2) 0.012(2) 0.018(2) 0.0037(17) 0.0063(18) -0.0001(17)
C12 0.020(2) 0.020(2) 0.013(2) 0.0064(18) 0.0027(18) -0.0027(18)
C13 0.025(2) 0.015(2) 0.011(2) 0.0050(17) 0.0058(18) 0.0002(18)
C14 0.022(2) 0.013(2) 0.019(2) 0.0062(17) 0.0063(19) -0.0007(17)
C15 0.017(2) 0.015(2) 0.012(2) 0.0034(17) 0.0011(17) 0.0056(17)
C16 0.019(2) 0.019(2) 0.016(2) 0.0008(18) 0.0057(18) -0.0029(18)
C17 0.024(2) 0.010(2) 0.017(2) -0.0013(17) 0.0063(19) -0.0011(17)
C18 0.020(2) 0.013(2) 0.017(2) 0.0047(17) 0.0073(18) 0.0015(17)
C19 0.021(2) 0.015(2) 0.014(2) 0.0070(17) 0.0062(18) 0.0062(17)
C20 0.020(2) 0.011(2) 0.016(2) 0.0052(17) 0.0047(18) 0.0012(17)
C21 0.019(2) 0.014(2) 0.017(2) 0.0030(18) 0.0049(18) -0.0023(18)
O22 0.0192(16) 0.0236(17) 0.0217(16) -0.0007(13) 0.0091(13) -0.0060(13)
N23 0.0176(18) 0.0173(19) 0.0169(19) 0.0018(15) 0.0069(15) 0.0020(15)
C24 0.024(2) 0.017(2) 0.012(2) 0.0026(18) 0.0070(18) 0.0018(18)
O25 0.0244(16) 0.0212(17) 0.0187(16) -0.0034(14) 0.0097(13) -0.0022(13)
C26 0.020(2) 0.013(2) 0.0077(19) 0.0035(17) 0.0019(17) 0.0025(17)
O27 0.0267(17) 0.0197(17) 0.0202(16) -0.0035(14) 0.0104(14) -0.0006(13)
N28 0.0160(18) 0.0191(19) 0.0178(19) -0.0001(15) 0.0075(15) 0.0011(15)
C29 0.018(2) 0.018(2) 0.013(2) 0.0056(17) 0.0029(18) 0.0061(18)
O30 0.0124(15) 0.0285(18) 0.0179(16) -0.0041(13) 0.0030(12) -0.0016(13)
C31 0.018(2) 0.016(2) 0.016(2) 0.0022(17) 0.0048(18) -0.0005(17)
C32 0.017(2) 0.015(2) 0.017(2) -0.0023(17) 0.0059(18) -0.0032(17)
C33 0.016(2) 0.016(2) 0.018(2) -0.0007(17) 0.0042(18) -0.0040(17)
N41 0.0145(17) 0.0179(19) 0.0177(19) 0.0008(15) 0.0080(15) 0.0008(14)
C42 0.024(2) 0.024(2) 0.014(2) -0.0022(18) 0.0011(19) 0.0021(19)
N43 0.024(2) 0.020(2) 0.0172(19) -0.0014(15) 0.0056(16) 0.0015(16)
C44 0.020(2) 0.021(2) 0.029(3) 0.005(2) 0.010(2) 0.0065(19)
C45 0.012(2) 0.023(2) 0.026(2) 0.001(2) 0.0047(19) 0.0044(18)
C51 0.020(2) 0.022(2) 0.019(2) -0.0015(19) 0.0063(19) 0.0033(18)
C52 0.015(2) 0.020(2) 0.017(2) -0.0043(18) 0.0066(17) 0.0004(18)
C53 0.018(2) 0.013(2) 0.019(2) -0.0008(17) 0.0110(18) 0.0001(17)
N61 0.0150(17) 0.0134(18) 0.0121(17) 0.0022(14) 0.0076(14) -0.0004(14)
C62 0.017(2) 0.018(2) 0.020(2) 0.0016(18) 0.0115(18) -0.0016(17)
N63 0.028(2) 0.020(2) 0.0142(18) 0.0002(15) 0.0095(16) -0.0027(16)
C64 0.017(2) 0.023(2) 0.013(2) 0.0053(18) 0.0079(18) 0.0048(18)
C65 0.015(2) 0.021(2) 0.014(2) 0.0024(18) 0.0046(17) 0.0004(17)

loop_
_atom_type_symbol
_atom_type_description
_atom_type_scat_dispersion_real
_atom_type_scat_dispersion_imag
_atom_type_scat_source
C C 0.0033 0.0016 'International Tables Vol C Tables 4.2.6.8 and 6.1.1.4'
H H 0.0000 0.0000 'International Tables Vol C Tables 4.2.6.8 and 6.1.1.4'
N N 0.0061 0.0033 'International Tables Vol C Tables 4.2.6.8 and 6.1.1.4'
O O 0.0106 0.0060 'International Tables Vol C Tables 4.2.6.8 and 6.1.1.4'

loop_
_geom_angle_atom_site_label_1
_geom_angle_atom_site_label_2
_geom_angle_atom_site_label_3
_geom_angle
C12 C11 C19 119.1(4)
C12 C11 C21 120.4(4)
C19 C11 C21 120.5(4)
C11 C12 C13 121.1(4)
C11 C12 H12A 119.4
C13 C12 H12A 119.4
C14 C13 C12 120.4(4)
C14 C13 H13A 119.8
C12 C13 H13A 119.8
C13 C14 C20 119.8(4)
C13 C14 C26 120.3(4)
C20 C14 C26 119.8(4)
C16 C15 C20 119.4(4)
C16 C15 C29 120.4(4)
C20 C15 C29 120.2(4)
C15 C16 C17 121.0(4)
C15 C16 H16A 119.5
C17 C16 H16A 119.5
C18 C17 C16 120.5(4)
C18 C17 H17A 119.8
C16 C17 H17A 119.8
C17 C18 C19 119.7(4)
C17 C18 C24 120.2(4)
C19 C18 C24 120.2(4)
C20 C19 C18 119.6(4)
C20 C19 C11 119.9(4)
C18 C19 C11 120.4(4)
C15 C20 C19 119.7(4)
C15 C20 C14 120.6(4)
C19 C20 C14 119.6(4)
O22 C21 N23 120.7(4)
O22 C21 C11 122.8(4)
N23 C21 C11 116.6(4)
C21 N23 C24 125.5(3)
C21 N23 C31 118.3(3)
C24 N23 C31 115.9(3)
O25 C24 N23 120.7(4)
O25 C24 C18 123.0(4)
N23 C24 C18 116.3(4)
O27 C26 N28 120.8(4)
O27 C26 C14 121.9(4)
N28 C26 C14 117.3(4)
C29 N28 C26 124.4(3)
C29 N28 C51 117.2(3)
C26 N28 C51 118.3(3)
O30 C29 N28 120.5(4)
O30 C29 C15 122.0(4)
N28 C29 C15 117.4(4)
N23 C31 C32 111.9(3)
N23 C31 H31A 109.2
C32 C31 H31A 109.2
N23 C31 H31B 109.2
C32 C31 H31B 109.2
H31A C31 H31B 107.9
C33 C32 C31 112.4(3)
C33 C32 H32A 109.1
C31 C32 H32A 109.1
C33 C32 H32B 109.1
C31 C32 H32B 109.1
H32A C32 H32B 107.9
N41 C33 C32 112.3(3)
N41 C33 H33A 109.1
C32 C33 H33A 109.1
N41 C33 H33B 109.1
C32 C33 H33B 109.1
H33A C33 H33B 107.9
C42 N41 C45 105.8(4)
C42 N41 C33 126.8(4)
C45 N41 C33 127.4(4)
N43 C42 N41 112.6(4)
N43 C42 H42A 123.7
N41 C42 H42A 123.7
C42 N43 C44 104.6(4)
C45 C44 N43 110.2(4)
C45 C44 H44A 124.9
N43 C44 H44A 124.9
C44 C45 N41 106.7(4)
C44 C45 H45A 126.7
N41 C45 H45A 126.7
N28 C51 C52 113.7(3)
N28 C51 H51A 108.8
C52 C51 H51A 108.8
N28 C51 H51B 108.8
C52 C51 H51B 108.8
H51A C51 H51B 107.7
C53 C52 C51 114.3(3)
C53 C52 H52A 108.7
C51 C52 H52A 108.7
C53 C52 H52B 108.7
C51 C52 H52B 108.7
H52A C52 H52B 107.6
N61 C53 C52 112.9(3)
N61 C53 H53A 109.0
C52 C53 H53A 109.0
N61 C53 H53B 109.0
C52 C53 H53B 109.0
H53A C53 H53B 107.8
C62 N61 C65 106.7(3)
C62 N61 C53 126.6(3)
C65 N61 C53 126.7(3)
N63 C62 N61 112.4(3)
N63 C62 H62A 123.8
N61 C62 H62A 123.8
C62 N63 C64 104.1(3)
C65 C64 N63 111.0(4)
C65 C64 H64A 124.5
N63 C64 H64A 124.5
C64 C65 N61 105.8(4)
C64 C65 H65A 127.1
N61 C65 H65A 127.1

loop_
_geom_bond_atom_site_label_1
_geom_bond_atom_site_label_2
_geom_bond_distance
C11 C12 1.380(6)
C11 C19 1.417(6)
C11 C21 1.475(6)
C12 C13 1.403(6)
C12 H12A 0.9500
C13 C14 1.377(6)
C13 H13A 0.9500
C14 C20 1.414(6)
C14 C26 1.481(6)
C15 C16 1.381(6)
C15 C20 1.407(6)
C15 C29 1.482(6)
C16 C17 1.393(6)
C16 H16A 0.9500
C17 C18 1.377(6)
C17 H17A 0.9500
C18 C19 1.415(6)
C18 C24 1.478(6)
C19 C20 1.407(6)
C21 O22 1.216(5)
C21 N23 1.388(5)
N23 C24 1.409(5)
N23 C31 1.478(5)
C24 O25 1.207(5)
C26 O27 1.214(5)
C26 N28 1.408(5)
N28 C29 1.387(5)
N28 C51 1.474(5)
C29 O30 1.222(5)
C31 C32 1.519(6)
C31 H31A 0.9900
C31 H31B 0.9900
C32 C33 1.514(6)
C32 H32A 0.9900
C32 H32B 0.9900
C33 N41 1.463(5)
C33 H33A 0.9900
C33 H33B 0.9900
N41 C42 1.355(5)
N41 C45 1.366(5)
C42 N43 1.316(6)
C42 H42A 0.9500
N43 C44 1.370(5)
C44 C45 1.356(6)
C44 H44A 0.9500
C45 H45A 0.9500
C51 C52 1.530(6)
C51 H51A 0.9900
C51 H51B 0.9900
C52 C53 1.519(5)
C52 H52A 0.9900
C52 H52B 0.9900
C53 N61 1.464(5)
C53 H53A 0.9900
C53 H53B 0.9900
N61 C62 1.353(5)
N61 C65 1.365(5)
C62 N63 1.322(5)
C62 H62A 0.9500
N63 C64 1.371(5)
C64 C65 1.360(6)
C64 H64A 0.9500
C65 H65A 0.9500

loop_
_geom_torsion_atom_site_label_1
_geom_torsion_atom_site_label_2
_geom_torsion_atom_site_label_3
_geom_torsion_atom_site_label_4
_geom_torsion
C19 C11 C12 C13 -0.3(6)
C21 C11 C12 C13 -179.6(4)
C11 C12 C13 C14 -1.3(6)
C12 C13 C14 C20 1.1(6)
C12 C13 C14 C26 179.5(4)
C20 C15 C16 C17 -1.0(6)
C29 C15 C16 C17 179.8(4)
C15 C16 C17 C18 -0.8(6)
C16 C17 C18 C19 0.8(6)
C16 C17 C18 C24 -179.4(4)
C17 C18 C19 C20 1.0(6)
C24 C18 C19 C20 -178.9(4)
C17 C18 C19 C11 178.1(4)
C24 C18 C19 C11 -1.7(6)
C12 C11 C19 C20 2.0(6)
C21 C11 C19 C20 -178.6(4)
C12 C11 C19 C18 -175.1(4)
C21 C11 C19 C18 4.3(6)
C16 C15 C20 C19 2.8(6)
C29 C15 C20 C19 -178.0(4)
C16 C15 C20 C14 -174.9(4)
C29 C15 C20 C14 4.3(6)
C18 C19 C20 C15 -2.8(6)
C11 C19 C20 C15 -179.9(4)
C18 C19 C20 C14 174.9(4)
C11 C19 C20 C14 -2.2(6)
C13 C14 C20 C15 178.3(4)
C26 C14 C20 C15 -0.1(6)
C13 C14 C20 C19 0.7(6)
C26 C14 C20 C19 -177.8(4)
C12 C11 C21 O22 -1.4(6)
C19 C11 C21 O22 179.3(4)
C12 C11 C21 N23 178.8(4)
C19 C11 C21 N23 -0.5(6)
O22 C21 N23 C24 173.9(4)
C11 C21 N23 C24 -6.3(6)
O22 C21 N23 C31 0.9(6)
C11 C21 N23 C31 -179.3(3)
C21 N23 C24 O25 -170.5(4)
C31 N23 C24 O25 2.7(6)
C21 N23 C24 C18 8.7(6)
C31 N23 C24 C18 -178.1(3)
C17 C18 C24 O25 -5.1(6)
C19 C18 C24 O25 174.8(4)
C17 C18 C24 N23 175.8(4)
C19 C18 C24 N23 -4.4(6)
C13 C14 C26 O27 -3.4(6)
C20 C14 C26 O27 175.0(4)
C13 C14 C26 N28 179.2(4)
C20 C14 C26 N28 -2.4(6)
O27 C26 N28 C29 -176.8(4)
C14 C26 N28 C29 0.7(6)
O27 C26 N28 C51 0.3(6)
C14 C26 N28 C51 177.7(4)
C26 N28 C29 O30 -178.8(4)
C51 N28 C29 O30 4.1(6)
C26 N28 C29 C15 3.3(6)
C51 N28 C29 C15 -173.7(4)
C16 C15 C29 O30 -4.5(6)
C20 C15 C29 O30 176.4(4)
C16 C15 C29 N28 173.3(4)
C20 C15 C29 N28 -5.8(6)
C21 N23 C31 C32 90.6(4)
C24 N23 C31 C32 -83.1(4)
N23 C31 C32 C33 174.0(3)
C31 C32 C33 N41 -59.8(5)
C32 C33 N41 C42 -64.9(5)
C32 C33 N41 C45 116.3(4)
C45 N41 C42 N43 0.8(5)
C33 N41 C42 N43 -178.2(4)
N41 C42 N43 C44 -0.8(5)
C42 N43 C44 C45 0.4(5)
N43 C44 C45 N41 0.0(5)
C42 N41 C45 C44 -0.5(5)
C33 N41 C45 C44 178.5(4)
C29 N28 C51 C52 -81.9(4)
C26 N28 C51 C52 100.8(4)
N28 C51 C52 C53 -76.4(5)
C51 C52 C53 N61 -70.1(4)
C52 C53 N61 C62 109.0(4)
C52 C53 N61 C65 -74.2(5)
C65 N61 C62 N63 -0.3(5)
C53 N61 C62 N63 177.0(3)
N61 C62 N63 C64 0.2(5)
C62 N63 C64 C65 -0.1(5)
N63 C64 C65 N61 -0.1(5)
C62 N61 C65 C64 0.2(4)
C53 N61 C65 C64 -177.1(4)
